data_4115734
loop_
_publ_author_name
'Pamela A. Lord'
'Bruce C. Noll'
'Marilyn M. Olmstead'
'Alan L. Balch'

_publ_section_title
;
 A Remarkable Skeletal Rearrangement of a Coordinated Tetrapyrrole:
 Chemical Consequences of Palladium \p-Coordination to a Bilindione
;
_journal_name_full 'Journal of the American Chemical Society'
_journal_page_first 10554
_journal_page_last 10559
_journal_paper_doi 10.1021/ja010647z
_journal_volume 123
_journal_year 2001
_chemical_formula_sum 'C35 H42 N4 O3 Pd'
_chemical_formula_weight 673.13
_chemical_name_common 'Compound 2'
_chemical_name_systematic
;
  ?
;
_space_group_IT_number 14
_symmetry_cell_setting monoclinic
_symmetry_space_group_name_Hall '-P 2yn'
_symmetry_space_group_name_H-M 'P 1 21/n 1'
_atom_sites_solution_hydrogens geom
_atom_sites_solution_primary direct
_atom_sites_solution_secondary difmap
_audit_creation_method SHELXL-97
_cell_angle_alpha 90.00
_cell_angle_beta 92.527(11)
_cell_angle_gamma 90.00
_cell_formula_units_Z 4
_cell_length_a 13.868(3)
_cell_length_b 14.966(2)
_cell_length_c 15.018(2)
_cell_measurement_reflns_used 6784
_cell_measurement_temperature 163(2)
_cell_measurement_theta_max 31
_cell_measurement_theta_min 1.9
_cell_volume 3113.9(9)
_computing_cell_refinement 'Siemens SMART'
_computing_data_collection 'Siemens SMART'
_computing_data_reduction 'Siemens SAINT'
_computing_molecular_graphics 'SHELXTL 5.03, XP (Sheldrick, 1994)'
_computing_publication_material 'SHELXL-97 (Sheldrick, 1997)'
_computing_structure_refinement 'SHELXL-97 (Sheldrick, 1997)'
_computing_structure_solution 'SHELXS-97 (Sheldrick, 1990)'
_diffrn_ambient_temperature 163(2)
_diffrn_measured_fraction_theta_full 0.927
_diffrn_measured_fraction_theta_max 0.927
_diffrn_measurement_device_type 'Siemens SMART'
_diffrn_measurement_method \w
_diffrn_radiation_monochromator graphite
_diffrn_radiation_source 'normal-focus sealed tube'
_diffrn_radiation_type MoK\a
_diffrn_radiation_wavelength 0.71073
_diffrn_reflns_av_R_equivalents 0.0475
_diffrn_reflns_av_sigmaI/netI 0.0610
_diffrn_reflns_limit_h_max 19
_diffrn_reflns_limit_h_min -20
_diffrn_reflns_limit_k_max 21
_diffrn_reflns_limit_k_min 0
_diffrn_reflns_limit_l_max 21
_diffrn_reflns_limit_l_min 0
_diffrn_reflns_number 28078
_diffrn_reflns_theta_full 31.29
_diffrn_reflns_theta_max 31.29
_diffrn_reflns_theta_min 1.92
_diffrn_standards_number 0
_exptl_absorpt_coefficient_mu 0.638
_exptl_absorpt_correction_T_max 0.9609
_exptl_absorpt_correction_T_min 0.8441
_exptl_absorpt_correction_type multi-scan
_exptl_absorpt_process_details ' Blessing, R. H., Acta Cryst. (1995). A51, 33-38.'
_exptl_crystal_colour black
_exptl_crystal_density_diffrn 1.436
_exptl_crystal_description needle
_exptl_crystal_F_000 1400
_exptl_crystal_size_max 0.28
_exptl_crystal_size_mid 0.11
_exptl_crystal_size_min 0.06
_refine_diff_density_max 1.258
_refine_diff_density_min -1.179
_refine_diff_density_rms 0.101
_refine_ls_extinction_coef 0.00014(7)
_refine_ls_extinction_expression Fc^*^=kFc[1+0.001xFc^2^\l^3^/sin(2\q)]^-1/4^
_refine_ls_extinction_method SHELXL
_refine_ls_goodness_of_fit_ref 1.030
_refine_ls_hydrogen_treatment constr
_refine_ls_matrix_type full
_refine_ls_number_parameters 397
_refine_ls_number_reflns 9436
_refine_ls_number_restraints 0
_refine_ls_restrained_S_all 1.030
_refine_ls_R_factor_all 0.0817
_refine_ls_R_factor_gt 0.0478
_refine_ls_shift/su_max 0.007
_refine_ls_shift/su_mean 0.000
_refine_ls_structure_factor_coef Fsqd
_refine_ls_weighting_details 'calc w=1/[\s^2^(Fo^2^)+(0.0215P)^2^+5.2675P] where P=(Fo^2^+2Fc^2^)/3'
_refine_ls_weighting_scheme calc
_refine_ls_wR_factor_gt 0.0871
_refine_ls_wR_factor_ref 0.1006
_reflns_number_gt 6813
_reflns_number_total 9436
_reflns_threshold_expression >2sigma(I)
_cod_data_source_file ja010647z.cif
_cod_data_source_block mn890
_cod_database_code 4115734

loop_
_symmetry_equiv_pos_as_xyz
'x, y, z'
'-x+1/2, y+1/2, -z+1/2'
'-x, -y, -z'
'x-1/2, -y-1/2, z-1/2'

loop_
_atom_site_label
_atom_site_type_symbol
_atom_site_fract_x
_atom_site_fract_y
_atom_site_fract_z
_atom_site_U_iso_or_equiv
_atom_site_adp_type
_atom_site_occupancy
_atom_site_symmetry_multiplicity
_atom_site_calc_flag
_atom_site_refinement_flags
Pd Pd 0.632888(16) 0.986644(14) 0.211057(14) 0.02202(6) Uani 1 1 d .
O1 O 0.72787(16) 0.83793(15) 0.06746(14) 0.0351(5) Uani 1 1 d .
O2 O 0.7088(2) 0.75609(16) 0.46578(15) 0.0452(6) Uani 1 1 d .
O3 O 0.55365(16) 0.79248(14) 0.14290(14) 0.0324(5) Uani 1 1 d .
N1 N 0.63796(17) 0.96957(15) 0.07827(15) 0.0236(5) Uani 1 1 d .
N2 N 0.61262(17) 1.11760(15) 0.19272(15) 0.0236(5) Uani 1 1 d .
N3 N 0.64889(17) 1.00552(16) 0.33881(15) 0.0250(5) Uani 1 1 d .
N4 N 0.63976(17) 0.85819(15) 0.25714(15) 0.0239(5) Uani 1 1 d .
C1 C 0.6812(2) 0.8985(2) 0.03239(18) 0.0263(6) Uani 1 1 d .
C2 C 0.6694(2) 0.9157(2) -0.06552(19) 0.0284(6) Uani 1 1 d .
C3 C 0.6321(2) 0.99753(19) -0.07547(18) 0.0257(6) Uani 1 1 d .
C4 C 0.6130(2) 1.03168(18) 0.01554(18) 0.0239(6) Uani 1 1 d .
C5 C 0.5841(2) 1.11840(19) 0.03086(18) 0.0249(6) Uani 1 1 d .
H5 H 0.5593 1.1523 -0.0185 0.030 Uiso 1 1 calc R
C6 C 0.5891(2) 1.15952(18) 0.11461(18) 0.0240(6) Uani 1 1 d .
C7 C 0.5778(2) 1.25556(19) 0.13067(19) 0.0269(6) Uani 1 1 d .
C8 C 0.5958(2) 1.26877(19) 0.21913(19) 0.0278(6) Uani 1 1 d .
C9 C 0.6170(2) 1.18171(19) 0.25931(19) 0.0252(6) Uani 1 1 d .
C10 C 0.6374(2) 1.1665(2) 0.34821(19) 0.0273(6) Uani 1 1 d .
H10 H 0.6410 1.2169 0.3867 0.033 Uiso 1 1 calc R
C11 C 0.6534(2) 1.08126(19) 0.38661(18) 0.0257(6) Uani 1 1 d .
C12 C 0.6779(2) 1.0584(2) 0.47868(19) 0.0277(6) Uani 1 1 d .
C13 C 0.6902(2) 0.9671(2) 0.48370(19) 0.0289(6) Uani 1 1 d .
C14 C 0.6714(2) 0.93321(19) 0.39284(19) 0.0267(6) Uani 1 1 d .
C15 C 0.6642(2) 0.8520(2) 0.34643(18) 0.0259(6) Uani 1 1 d .
C16 C 0.6755(2) 0.7628(2) 0.38912(19) 0.0275(6) Uani 1 1 d .
C17 C 0.6496(2) 0.68338(19) 0.33653(19) 0.0250(6) Uani 1 1 d .
C18 C 0.6221(2) 0.69312(19) 0.25046(19) 0.0271(6) Uani 1 1 d .
C19 C 0.6029(2) 0.78381(19) 0.21171(19) 0.0259(6) Uani 1 1 d .
C20 C 0.7035(3) 0.8519(2) -0.1334(2) 0.0420(8) Uani 1 1 d .
H20A H 0.6996 0.7905 -0.1095 0.050 Uiso 1 1 calc R
H20B H 0.6596 0.8554 -0.1872 0.050 Uiso 1 1 calc R
C21 C 0.8039(4) 0.8690(3) -0.1598(4) 0.094(2) Uani 1 1 d .
H21A H 0.8084 0.9294 -0.1843 0.140 Uiso 1 1 calc R
H21B H 0.8214 0.8253 -0.2050 0.140 Uiso 1 1 calc R
H21C H 0.8483 0.8634 -0.1074 0.140 Uiso 1 1 calc R
C22 C 0.6192(2) 1.0521(2) -0.15862(19) 0.0300(6) Uani 1 1 d .
H22A H 0.5576 1.0854 -0.1572 0.036 Uiso 1 1 calc R
H22B H 0.6153 1.0117 -0.2109 0.036 Uiso 1 1 calc R
C23 C 0.7022(3) 1.1184(2) -0.1691(2) 0.0442(9) Uani 1 1 d .
H23A H 0.7060 1.1588 -0.1177 0.066 Uiso 1 1 calc R
H23B H 0.6905 1.1532 -0.2238 0.066 Uiso 1 1 calc R
H23C H 0.7630 1.0855 -0.1725 0.066 Uiso 1 1 calc R
C24 C 0.5534(2) 1.3249(2) 0.0610(2) 0.0340(7) Uani 1 1 d .
H24A H 0.5707 1.3017 0.0021 0.041 Uiso 1 1 calc R
H24B H 0.5930 1.3789 0.0737 0.041 Uiso 1 1 calc R
C25 C 0.4483(3) 1.3510(3) 0.0566(3) 0.0467(9) Uani 1 1 d .
H25A H 0.4095 1.3014 0.0317 0.070 Uiso 1 1 calc R
H25B H 0.4392 1.4038 0.0184 0.070 Uiso 1 1 calc R
H25C H 0.4278 1.3648 0.1166 0.070 Uiso 1 1 calc R
C26 C 0.5932(2) 1.3548(2) 0.2702(2) 0.0337(7) Uani 1 1 d .
H26A H 0.5992 1.4055 0.2284 0.040 Uiso 1 1 calc R
H26B H 0.6489 1.3570 0.3137 0.040 Uiso 1 1 calc R
C27 C 0.4999(3) 1.3650(2) 0.3198(2) 0.0501(10) Uani 1 1 d .
H27A H 0.4445 1.3632 0.2770 0.075 Uiso 1 1 calc R
H27B H 0.5006 1.4223 0.3514 0.075 Uiso 1 1 calc R
H27C H 0.4948 1.3162 0.3628 0.075 Uiso 1 1 calc R
C28 C 0.6814(2) 1.1255(2) 0.5533(2) 0.0332(7) Uani 1 1 d .
H28A H 0.7083 1.1824 0.5315 0.040 Uiso 1 1 calc R
H28B H 0.7251 1.1033 0.6023 0.040 Uiso 1 1 calc R
C29 C 0.5817(3) 1.1429(3) 0.5891(2) 0.0482(9) Uani 1 1 d .
H29A H 0.5391 1.1676 0.5414 0.072 Uiso 1 1 calc R
H29B H 0.5875 1.1856 0.6385 0.072 Uiso 1 1 calc R
H29C H 0.5547 1.0867 0.6103 0.072 Uiso 1 1 calc R
C30 C 0.7142(3) 0.9168(2) 0.5681(2) 0.0365(7) Uani 1 1 d .
H30A H 0.7452 0.9581 0.6122 0.044 Uiso 1 1 calc R
H30B H 0.7612 0.8692 0.5556 0.044 Uiso 1 1 calc R
C31 C 0.6257(3) 0.8746(3) 0.6084(2) 0.0501(10) Uani 1 1 d .
H31A H 0.5790 0.9214 0.6215 0.075 Uiso 1 1 calc R
H31B H 0.6454 0.8434 0.6637 0.075 Uiso 1 1 calc R
H31C H 0.5960 0.8319 0.5660 0.075 Uiso 1 1 calc R
C32 C 0.6589(2) 0.5961(2) 0.38546(19) 0.0291(6) Uani 1 1 d .
H32A H 0.7223 0.5938 0.4185 0.035 Uiso 1 1 calc R
H32B H 0.6566 0.5464 0.3418 0.035 Uiso 1 1 calc R
C33 C 0.5786(3) 0.5834(3) 0.4509(3) 0.0500(10) Uani 1 1 d .
H33A H 0.5798 0.6330 0.4935 0.075 Uiso 1 1 calc R
H33B H 0.5886 0.5269 0.4831 0.075 Uiso 1 1 calc R
H33C H 0.5160 0.5820 0.4181 0.075 Uiso 1 1 calc R
C34 C 0.6021(2) 0.6166(2) 0.1855(2) 0.0334(7) Uani 1 1 d .
H34A H 0.6196 0.6355 0.1252 0.040 Uiso 1 1 calc R
H34B H 0.6434 0.5651 0.2032 0.040 Uiso 1 1 calc R
C35 C 0.4977(3) 0.5875(2) 0.1822(2) 0.0450(9) Uani 1 1 d .
H35A H 0.4811 0.5645 0.2407 0.068 Uiso 1 1 calc R
H35B H 0.4879 0.5404 0.1374 0.068 Uiso 1 1 calc R
H35C H 0.4562 0.6386 0.1664 0.068 Uiso 1 1 calc R

loop_
_atom_site_aniso_label
_atom_site_aniso_U_11
_atom_site_aniso_U_22
_atom_site_aniso_U_33
_atom_site_aniso_U_23
_atom_site_aniso_U_13
_atom_site_aniso_U_12
Pd 0.02730(11) 0.01944(10) 0.01922(10) 0.00017(8) -0.00019(7) -0.00065(9)
O1 0.0449(13) 0.0346(12) 0.0258(11) 0.0011(9) -0.0003(9) 0.0119(10)
O2 0.0715(18) 0.0353(13) 0.0273(12) 0.0054(9) -0.0140(11) 0.0011(12)
O3 0.0432(13) 0.0247(11) 0.0281(11) 0.0020(8) -0.0107(9) -0.0002(9)
N1 0.0288(12) 0.0231(12) 0.0185(11) 0.0028(8) -0.0022(9) -0.0001(9)
N2 0.0270(12) 0.0186(11) 0.0251(12) 0.0003(9) 0.0018(9) -0.0014(9)
N3 0.0314(12) 0.0226(12) 0.0209(11) -0.0001(9) 0.0005(9) -0.0016(10)
N4 0.0316(13) 0.0208(12) 0.0192(11) 0.0023(8) -0.0008(9) 0.0000(10)
C1 0.0290(15) 0.0274(15) 0.0225(14) -0.0014(11) -0.0003(11) -0.0017(12)
C2 0.0329(16) 0.0300(16) 0.0217(14) 0.0008(11) -0.0037(12) -0.0005(12)
C3 0.0267(13) 0.0303(16) 0.0199(12) -0.0020(10) -0.0008(10) -0.0035(11)
C4 0.0232(13) 0.0266(15) 0.0214(13) 0.0015(10) -0.0026(10) -0.0038(11)
C5 0.0268(14) 0.0260(15) 0.0215(13) 0.0026(10) -0.0030(11) -0.0010(11)
C6 0.0250(14) 0.0223(14) 0.0249(14) 0.0027(10) 0.0029(11) 0.0013(11)
C7 0.0302(15) 0.0223(14) 0.0283(15) -0.0015(11) 0.0031(12) 0.0002(11)
C8 0.0324(15) 0.0221(14) 0.0290(15) -0.0006(11) 0.0026(12) 0.0020(12)
C9 0.0261(14) 0.0238(14) 0.0258(14) -0.0008(11) 0.0032(11) -0.0017(11)
C10 0.0317(15) 0.0244(15) 0.0260(14) -0.0036(11) 0.0039(12) -0.0010(12)
C11 0.0283(15) 0.0270(15) 0.0215(14) -0.0011(11) -0.0013(11) -0.0012(12)
C12 0.0287(15) 0.0293(16) 0.0249(14) -0.0004(11) 0.0000(11) -0.0033(12)
C13 0.0324(15) 0.0316(17) 0.0227(14) 0.0021(11) -0.0009(11) -0.0042(12)
C14 0.0289(15) 0.0248(15) 0.0262(14) 0.0030(11) -0.0015(11) -0.0025(11)
C15 0.0281(15) 0.0285(15) 0.0209(13) 0.0035(11) 0.0001(11) -0.0002(12)
C16 0.0325(15) 0.0278(15) 0.0223(14) 0.0041(11) 0.0011(11) 0.0026(12)
C17 0.0212(13) 0.0246(14) 0.0292(15) 0.0034(11) 0.0012(11) 0.0036(11)
C18 0.0311(15) 0.0227(14) 0.0274(15) 0.0039(11) 0.0001(12) 0.0000(12)
C19 0.0314(15) 0.0208(14) 0.0253(14) 0.0016(10) -0.0011(12) -0.0011(11)
C20 0.067(2) 0.0332(18) 0.0258(16) -0.0016(13) 0.0009(15) 0.0101(17)
C21 0.106(4) 0.054(3) 0.128(5) -0.019(3) 0.078(4) 0.000(3)
C22 0.0378(17) 0.0311(16) 0.0206(14) 0.0013(11) -0.0047(12) 0.0038(13)
C23 0.054(2) 0.044(2) 0.0340(18) 0.0082(15) 0.0048(16) -0.0100(17)
C24 0.0458(19) 0.0243(15) 0.0319(16) 0.0034(12) 0.0012(14) 0.0061(13)
C25 0.047(2) 0.047(2) 0.045(2) 0.0053(16) -0.0015(16) 0.0081(17)
C26 0.0462(19) 0.0228(15) 0.0320(16) -0.0016(12) 0.0003(14) 0.0031(13)
C27 0.073(3) 0.037(2) 0.042(2) -0.0044(15) 0.0219(19) 0.0102(18)
C28 0.0391(18) 0.0342(17) 0.0259(15) -0.0052(12) -0.0032(13) -0.0043(14)
C29 0.045(2) 0.058(2) 0.041(2) -0.0158(17) -0.0001(16) 0.0069(18)
C30 0.049(2) 0.0350(18) 0.0243(15) 0.0010(12) -0.0079(14) -0.0037(15)
C31 0.065(3) 0.056(2) 0.0293(18) 0.0073(16) 0.0037(17) -0.012(2)
C32 0.0307(16) 0.0287(15) 0.0280(15) 0.0048(11) 0.0022(12) 0.0032(12)
C33 0.055(2) 0.048(2) 0.049(2) 0.0156(17) 0.0191(18) -0.0030(18)
C34 0.0425(18) 0.0253(16) 0.0321(16) 0.0042(12) -0.0024(13) -0.0013(13)
C35 0.052(2) 0.039(2) 0.044(2) 0.0006(15) -0.0024(17) -0.0074(17)

loop_
_atom_type_symbol
_atom_type_description
_atom_type_scat_dispersion_real
_atom_type_scat_dispersion_imag
_atom_type_scat_source
C C 0.0033 0.0016 'International Tables Vol C Tables 4.2.6.8 and 6.1.1.4'
H H 0.0000 0.0000 'International Tables Vol C Tables 4.2.6.8 and 6.1.1.4'
N N 0.0061 0.0033 'International Tables Vol C Tables 4.2.6.8 and 6.1.1.4'
O O 0.0106 0.0060 'International Tables Vol C Tables 4.2.6.8 and 6.1.1.4'
Pd Pd -0.9988 1.0072 'International Tables Vol C Tables 4.2.6.8 and 6.1.1.4'

loop_
_geom_angle_atom_site_label_1
_geom_angle_atom_site_label_2
_geom_angle_atom_site_label_3
_geom_angle
N3 Pd N2 90.16(9)
N3 Pd N1 171.37(10)
N2 Pd N1 89.94(9)
N3 Pd N4 78.51(9)
N2 Pd N4 166.84(9)
N1 Pd N4 102.28(9)
C4 N1 C1 106.1(2)
C4 N1 Pd 125.53(19)
C1 N1 Pd 127.68(18)
C6 N2 C9 107.8(2)
C6 N2 Pd 126.85(19)
C9 N2 Pd 125.36(19)
C11 N3 C14 110.1(2)
C11 N3 Pd 130.7(2)
C14 N3 Pd 118.67(19)
C15 N4 C19 119.7(2)
C15 N4 Pd 113.60(18)
C19 N4 Pd 125.16(18)
O1 C1 N1 125.2(3)
O1 C1 C2 125.9(3)
N1 C1 C2 108.6(2)
C3 C2 C20 130.1(3)
C3 C2 C1 107.1(3)
C20 C2 C1 122.6(3)
C2 C3 C4 107.1(2)
C2 C3 C22 128.7(3)
C4 C3 C22 123.9(3)
N1 C4 C5 126.5(3)
N1 C4 C3 110.5(2)
C5 C4 C3 122.6(2)
C4 C5 C6 124.1(3)
N2 C6 C5 125.0(3)
N2 C6 C7 109.5(2)
C5 C6 C7 125.3(3)
C8 C7 C6 106.7(3)
C8 C7 C24 127.5(3)
C6 C7 C24 125.8(3)
C7 C8 C9 107.5(3)
C7 C8 C26 128.2(3)
C9 C8 C26 124.3(3)
C10 C9 N2 126.1(3)
C10 C9 C8 125.4(3)
N2 C9 C8 108.5(2)
C9 C10 C11 124.7(3)
N3 C11 C10 122.8(3)
N3 C11 C12 108.3(2)
C10 C11 C12 128.9(3)
C13 C12 C11 108.0(3)
C13 C12 C28 128.4(3)
C11 C12 C28 123.4(3)
C12 C13 C14 106.0(3)
C12 C13 C30 124.5(3)
C14 C13 C30 129.5(3)
N3 C14 C15 112.2(2)
N3 C14 C13 107.6(2)
C15 C14 C13 140.1(3)
N4 C15 C14 115.9(3)
N4 C15 C16 119.9(3)
C14 C15 C16 124.1(3)
O2 C16 C17 120.9(3)
O2 C16 C15 120.4(3)
C17 C16 C15 118.6(2)
C18 C17 C16 119.0(3)
C18 C17 C32 125.6(3)
C16 C17 C32 115.4(2)
C17 C18 C19 120.8(3)
C17 C18 C34 124.9(3)
C19 C18 C34 114.1(2)
O3 C19 N4 120.7(3)
O3 C19 C18 120.6(3)
N4 C19 C18 118.7(2)
C21 C20 C2 113.7(3)
C3 C22 C23 112.1(3)
C7 C24 C25 113.4(3)
C8 C26 C27 112.0(3)
C12 C28 C29 112.1(3)
C13 C30 C31 113.0(3)
C17 C32 C33 111.9(3)
C35 C34 C18 112.7(3)

loop_
_geom_bond_atom_site_label_1
_geom_bond_atom_site_label_2
_geom_bond_distance
Pd N3 1.942(2)
Pd N2 1.997(2)
Pd N1 2.015(2)
Pd N4 2.044(2)
O1 C1 1.219(3)
O2 C16 1.225(3)
O3 C19 1.220(3)
N1 C4 1.357(3)
N1 C1 1.415(4)
N2 C6 1.357(3)
N2 C9 1.385(4)
N3 C11 1.342(4)
N3 C14 1.380(4)
N4 C15 1.372(3)
N4 C19 1.391(4)
C1 C2 1.495(4)
C2 C3 1.335(4)
C2 C20 1.489(4)
C3 C4 1.494(4)
C3 C22 1.496(4)
C4 C5 1.381(4)
C5 C6 1.399(4)
C6 C7 1.467(4)
C7 C8 1.355(4)
C7 C24 1.502(4)
C8 C9 1.460(4)
C8 C26 1.501(4)
C9 C10 1.371(4)
C10 C11 1.414(4)
C11 C12 1.450(4)
C12 C13 1.378(4)
C12 C28 1.504(4)
C13 C14 1.468(4)
C13 C30 1.499(4)
C14 C15 1.402(4)
C15 C16 1.487(4)
C16 C17 1.463(4)
C17 C18 1.340(4)
C17 C32 1.502(4)
C18 C19 1.496(4)
C18 C34 1.521(4)
C20 C21 1.488(6)
C22 C23 1.533(5)
C24 C25 1.508(5)
C26 C27 1.528(5)
C28 C29 1.527(5)
C30 C31 1.529(5)
C32 C33 1.530(4)
C34 C35 1.511(5)
